data_1523258
loop_
_publ_author_name
'Bitti, R. R.'
'Cascioli, V.'

_publ_section_title
;
 A new NiAs type phase obtained by simultaneous evaporation of Ni and Tl
;
_journal_issue 10
_journal_name_full 'Scripta Metallurgica'
_journal_page_first 731
_journal_page_last 733
_journal_paper_doi 10.1016/0036-9748(69)90223-3
_journal_volume 3
_journal_year 1969
_chemical_formula_sum 'Ni Tl'
_space_group_IT_number 194
_symmetry_space_group_name_Hall '-P 6c 2c'
_symmetry_space_group_name_H-M 'P 63/m m c'
_cell_angle_alpha 90
_cell_angle_beta 90
_cell_angle_gamma 120
_cell_formula_units_Z 2
_cell_length_a 4.426
_cell_length_b 4.426
_cell_length_c 5.535
_cell_volume 93.901
_citation_journal_id_ASTM SCRMBU
_cod_data_source_file Bitti_SCRMBU_1969_1551.cif
_cod_data_source_block Ni1Tl1
_cod_original_cell_volume 93.90119
_cod_original_formula_sum 'Ni1 Tl1'
_cod_database_code 1523258

loop_
_symmetry_equiv_pos_as_xyz
x,y,z
x-y,x,z+1/2
-y,x-y,z
-x,-y,z+1/2
-x+y,-x,z
y,-x+y,z+1/2
-y,-x,-z+1/2
x-y,-y,-z
x,x-y,-z+1/2
y,x,-z
-x+y,y,-z+1/2
-x,-x+y,-z
-x,-y,-z
-x+y,-x,-z-1/2
y,-x+y,-z
x,y,-z-1/2
x-y,x,-z
-y,x-y,-z-1/2
y,x,z-1/2
-x+y,y,z
-x,-x+y,z-1/2
-y,-x,z
x-y,-y,z-1/2
x,x-y,z

loop_
_atom_site_label
_atom_site_type_symbol
_atom_site_fract_x
_atom_site_fract_y
_atom_site_fract_z
_atom_site_occupancy
_atom_site_U_iso_or_equiv
Tl1 Tl 0.3333 0.6667 0.25 1 0.0
Ni1 Ni 0 0 0 1 0.0
